data_1567798
loop_
_publ_author_name
'Li, Qinzhen'
'Yang, Sha'
'Chai, Jinsong'
'Zhang, Hui'
'Zhu, Manzhou'

_publ_section_title
;
 Insights into mechanisms of diphosphine-mediated controlled surface
 construction on Au nanoclusters
;
_journal_name_full Nanoscale
_journal_paper_doi 10.1039/D2NR05291A
_journal_year 2022
_chemical_formula_moiety 'C124 H180 Au21 P4 S12'
_chemical_formula_sum 'C124 H180 Au21 P4 S12'
_chemical_formula_weight 6315.57
_space_group_crystal_system triclinic
_space_group_IT_number 2
_space_group_name_Hall '-P 1'
_space_group_name_H-M_alt 'P -1'
_atom_sites_solution_hydrogens geom
_atom_sites_solution_primary dual
_audit_creation_date 2020-12-31
_audit_creation_method
;
Olex2 1.2
(compiled 2018.05.29 svn.r3508 for OlexSys, GUI svn.r5506)
;
_audit_update_record
;
2021-11-02 deposited with the CCDC.	2022-10-12 downloaded from the CCDC.
;
_cell_angle_alpha 111.495(5)
_cell_angle_beta 112.712(5)
_cell_angle_gamma 93.327(5)
_cell_formula_units_Z 1
_cell_length_a 15.4160(9)
_cell_length_b 15.9669(11)
_cell_length_c 19.0841(12)
_cell_measurement_reflns_used 15374
_cell_measurement_temperature 150
_cell_measurement_theta_max 70.04
_cell_measurement_theta_min 4.11
_cell_volume 3921.4(5)
_computing_molecular_graphics 'Olex2 (Dolomanov et al., 2009)'
_computing_publication_material 'Olex2 (Dolomanov et al., 2009)'
_computing_structure_refinement 'ShelXL (Sheldrick, 2015)'
_computing_structure_solution 'ShelXT (Sheldrick, 2015)'
_diffrn_ambient_temperature 150
_diffrn_measured_fraction_theta_full 0.957
_diffrn_measured_fraction_theta_max 0.957
_diffrn_measurement_device_type 'STOE STADIVARI'
_diffrn_radiation_type CuK\a
_diffrn_radiation_wavelength 1.54186
_diffrn_reflns_av_R_equivalents 0.0556
_diffrn_reflns_av_unetI/netI 0.0792
_diffrn_reflns_Laue_measured_fraction_full 0.957
_diffrn_reflns_Laue_measured_fraction_max 0.957
_diffrn_reflns_limit_h_max 18
_diffrn_reflns_limit_h_min -8
_diffrn_reflns_limit_k_max 18
_diffrn_reflns_limit_k_min -16
_diffrn_reflns_limit_l_max 19
_diffrn_reflns_limit_l_min -22
_diffrn_reflns_number 25826
_diffrn_reflns_point_group_measured_fraction_full 0.957
_diffrn_reflns_point_group_measured_fraction_max 0.957
_diffrn_reflns_theta_full 64.998
_diffrn_reflns_theta_max 64.998
_diffrn_reflns_theta_min 4.108
_exptl_absorpt_coefficient_mu 38.030
_exptl_crystal_density_diffrn 2.674
_exptl_crystal_description block
_exptl_crystal_F_000 2835
_refine_diff_density_max 3.193
_refine_diff_density_min -4.587
_refine_diff_density_rms 0.398
_refine_ls_extinction_method none
_refine_ls_goodness_of_fit_ref 0.930
_refine_ls_hydrogen_treatment constr
_refine_ls_matrix_type full
_refine_ls_number_parameters 727
_refine_ls_number_reflns 12772
_refine_ls_number_restraints 373
_refine_ls_restrained_S_all 0.921
_refine_ls_R_factor_all 0.0767
_refine_ls_R_factor_gt 0.0607
_refine_ls_shift/su_max 0.001
_refine_ls_shift/su_mean 0.000
_refine_ls_structure_factor_coef Fsqd
_refine_ls_weighting_details 'w=1/[\s^2^(Fo^2^)+(0.0939P)^2^] where P=(Fo^2^+2Fc^2^)/3'
_refine_ls_weighting_scheme calc
_refine_ls_wR_factor_gt 0.1467
_refine_ls_wR_factor_ref 0.1524
_reflns_Friedel_coverage 0.000
_reflns_number_gt 8927
_reflns_number_total 12772
_reflns_threshold_expression 'I > 2\s(I)'
_cod_data_source_file d2nr05291a2.cif
_cod_data_source_block 1
_cod_database_code 1567798
_shelx_shelxl_version_number 2018/3
_shelx_space_group_comment
;
The symmetry employed for this shelxl refinement is uniquely defined
by the following loop, which should always be used as a source of
symmetry information in preference to the above space-group names.
They are only intended as comments.
;
_olex2_refinement_description
;
1. Fixed Uiso
 At 1.2 times of:
  All C(H) groups, All C(H,H) groups
2. Restrained distances
 C31-C34
 2.5 with sigma of 0.001
3. Uiso/Uaniso restraints and constraints
Uanis(C00M) \\sim Ueq, Uanis(C00N) \\sim Ueq, Uanis(C00O) \\sim Ueq,
Uanis(C00P) \\sim Ueq, Uanis(C00Q) \\sim Ueq, Uanis(C00R) \\sim Ueq,
Uanis(C00S) \\sim Ueq, Uanis(C00T) \\sim Ueq, Uanis(C00U) \\sim Ueq,
Uanis(C00V) \\sim Ueq, Uanis(C00W) \\sim Ueq, Uanis(C00X) \\sim Ueq,
Uanis(C00Y) \\sim Ueq, Uanis(C00Z) \\sim Ueq, Uanis(C010) \\sim Ueq,
Uanis(C011) \\sim Ueq, Uanis(C012) \\sim Ueq, Uanis(C014) \\sim Ueq,
Uanis(C015) \\sim Ueq, Uanis(C016) \\sim Ueq, Uanis(C017) \\sim Ueq,
Uanis(C018) \\sim Ueq, Uanis(C019) \\sim Ueq, Uanis(C01A) \\sim Ueq,
Uanis(C01B) \\sim Ueq, Uanis(C01C) \\sim Ueq, Uanis(C01E) \\sim Ueq,
Uanis(C01F) \\sim Ueq, Uanis(C01H) \\sim Ueq, Uanis(C01I) \\sim Ueq,
Uanis(C01J) \\sim Ueq, Uanis(C01K) \\sim Ueq, Uanis(C01L) \\sim Ueq,
Uanis(C01M) \\sim Ueq, Uanis(C01N) \\sim Ueq, Uanis(C01P) \\sim Ueq,
Uanis(C01R) \\sim Ueq, Uanis(C6) \\sim Ueq, Uanis(C7) \\sim Ueq, Uanis(C8)
\\sim Ueq, Uanis(C9) \\sim Ueq, Uanis(C10) \\sim Ueq, Uanis(C12) \\sim Ueq,
Uanis(C13) \\sim Ueq, Uanis(C14) \\sim Ueq, Uanis(C15) \\sim Ueq, Uanis(C16)
\\sim Ueq, Uanis(C18) \\sim Ueq, Uanis(C20) \\sim Ueq, Uanis(C21) \\sim Ueq,
Uanis(C22) \\sim Ueq, Uanis(C23) \\sim Ueq, Uanis(C26) \\sim Ueq, Uanis(C27)
\\sim Ueq, Uanis(C28) \\sim Ueq, Uanis(C29) \\sim Ueq, Uanis(C31) \\sim Ueq,
Uanis(C34) \\sim Ueq, Uanis(C37) \\sim Ueq, Uanis(C39) \\sim Ueq, Uanis(C40)
\\sim Ueq, Uanis(C42) \\sim Ueq: with sigma of 0.01 and sigma for terminal
atoms of 0.02
4.a Ternary CH refined with riding coordinates:
 C00N(H00N), C00S(H00S), C00X(H00X), C010(H010), C01R(H0AA), C6(H6)
4.b Secondary CH2 refined with riding coordinates:
 C00O(H00A,H00B), C00Q(H00C,H00D), C00U(H00E,H00F), C00Y(H00G,H00H), C00Z(H00I,
 H00J), C015(H01A,H01B), C017(H01C,H01D), C019(H01E,H01F), C01A(H01G,H01H),
 C01B(H01I,H01J), C01C(H01K,H01L), C01E(H01M,H01N), C01F(H01O,H01P), C01H(H01Q,
 H01R), C01K(H01U,H01V), C01L(H01W,H01X), C8(H8A,H8B), C10(H10A,H10B), C13(H13A,
 H13B), C15(H15A,H15B), C16(H16A,H16B), C18(H18A,H18B), C22(H22A,H22B),
 C23(H23A,H23B), C26(H26A,H26B), C27(H27A,H27B), C31(H31A,H31B), C34(H34A,H34B),
  C37(H37A,H37B), C39(H39A,H39B), C40(H40A,H40B), C42(H42A,H42B)
4.c Aromatic/amide H refined with riding coordinates:
 C00P(H00P), C00R(H00R), C00W(H00W), C011(H011), C014(H014), C016(H016),
 C018(H018), C01I(H01S), C01J(H01T), C01M(H01Y), C01N(H01Z), C01P(H01), C7(H7),
 C9(H9), C12(H12), C14(H14), C20(H20), C21(H21), C28(H28), C29(H29)
;
_olex2_submission_special_instructions 'No special instructions were received'

loop_
_space_group_symop_operation_xyz
'x, y, z'
'-x, -y, -z'

loop_
_atom_site_label
_atom_site_type_symbol
_atom_site_fract_x
_atom_site_fract_y
_atom_site_fract_z
_atom_site_U_iso_or_equiv
_atom_site_adp_type
_atom_site_occupancy
_atom_site_site_symmetry_order
_atom_site_calc_flag
_atom_site_refinement_flags_posn
_atom_site_refinement_flags_adp
_atom_site_refinement_flags_occupancy
_atom_site_disorder_assembly
_atom_site_disorder_group
Au01 Au 0.500000 0.500000 0.500000 0.0306(2) Uani 1 2 d S T P . .
Au02 Au 0.60433(5) 0.44736(5) 0.61983(4) 0.03356(17) Uani 1 1 d . . . . .
Au03 Au 0.73114(5) 0.55970(5) 0.59513(4) 0.03259(17) Uani 1 1 d . . . . .
Au04 Au 0.52262(5) 0.59792(5) 0.66141(4) 0.03285(17) Uani 1 1 d . . . . .
Au05 Au 0.63007(5) 0.68938(5) 0.60722(4) 0.03267(17) Uani 1 1 d . . . . .
Au06 Au 0.60751(5) 0.33273(5) 0.45702(4) 0.03404(17) Uani 1 1 d . . . . .
Au07 Au 0.59164(5) 0.58090(5) 0.43497(4) 0.03404(17) Uani 1 1 d . . . . .
Au08 Au 0.84808(6) 0.50202(5) 0.73557(5) 0.03838(19) Uani 1 1 d . . . . .
Au09 Au 0.73853(5) 0.66213(5) 0.74525(4) 0.03531(18) Uani 1 1 d . . . . .
Au0A Au 0.78849(6) 0.72403(6) 0.55790(5) 0.0414(2) Uani 1 1 d . . . . .
Au0B Au 0.92441(6) 0.70440(6) 0.72845(5) 0.0415(2) Uani 1 1 d . . . . .
S00C S 0.7444(3) 0.4332(3) 0.4866(3) 0.0355(9) Uani 1 1 d . . . . .
S00D S 0.7179(3) 0.6417(3) 0.4144(3) 0.0400(10) Uani 1 1 d . . . . .
S00E S 0.4801(3) 0.2187(3) 0.4233(3) 0.0376(10) Uani 1 1 d . . . . .
S00F S 0.7181(3) 0.4016(3) 0.7161(3) 0.0377(9) Uani 1 1 d . . . . .
P00G P 0.4901(3) 0.6521(3) 0.7757(3) 0.0367(10) Uani 1 1 d . . . . .
P00H P 0.7725(4) 0.7403(3) 0.8847(3) 0.0394(11) Uani 1 1 d . . . . .
S00I S 0.9885(4) 0.5886(3) 0.7582(3) 0.0459(11) Uani 1 1 d . . . . .
S00J S 0.8735(4) 0.8246(3) 0.6963(3) 0.0494(12) Uani 1 1 d . . . . .
C00M C 0.4842(13) 0.5654(13) 0.8156(11) 0.038(4) Uani 1 1 d . U . . .
C00N C 0.9781(16) 0.8900(16) 0.6961(14) 0.057(6) Uani 1 1 d . U . . .
H00N H 1.003946 0.844990 0.661462 0.068 Uiso 1 1 calc R . . . .
C00O C 0.6784(14) 0.7248(14) 0.9136(12) 0.047(5) Uani 1 1 d . U . . .
H00A H 0.663343 0.658990 0.903260 0.056 Uiso 1 1 calc R . . . .
H00B H 0.704266 0.761959 0.974784 0.056 Uiso 1 1 calc R . . . .
C00P C 0.2919(13) 0.6197(14) 0.7171(12) 0.045(5) Uani 1 1 d . U . . .
H00P H 0.292572 0.555927 0.695855 0.054 Uiso 1 1 calc R . . . .
C00Q C 0.5810(13) 0.7496(13) 0.8705(12) 0.044(4) Uani 1 1 d . U . . .
H00C H 0.594510 0.800362 0.855454 0.053 Uiso 1 1 calc R . . . .
H00D H 0.553729 0.772794 0.911306 0.053 Uiso 1 1 calc R . . . .
C00R C 0.5339(14) 0.4930(14) 0.7966(12) 0.046(5) Uani 1 1 d . U . . .
H00R H 0.565617 0.488249 0.761796 0.055 Uiso 1 1 calc R . . . .
C00S C 0.7247(12) 0.2864(11) 0.6525(11) 0.035(4) Uani 1 1 d . U . . .
H00S H 0.720684 0.284642 0.598424 0.041 Uiso 1 1 calc R . . . .
C00T C 0.3762(12) 0.6874(12) 0.7582(11) 0.036(4) Uani 1 1 d . U . . .
C00U C 0.6403(14) 0.2147(14) 0.6341(13) 0.049(5) Uani 1 1 d . U . . .
H00E H 0.578999 0.226631 0.600678 0.059 Uiso 1 1 calc R . . . .
H00F H 0.640105 0.220529 0.687473 0.059 Uiso 1 1 calc R . . . .
C00V C 0.8692(14) 0.7122(13) 0.9568(11) 0.040(4) Uani 1 1 d . U . . .
C00W C 0.8619(13) 0.6204(14) 0.9412(12) 0.042(4) Uani 1 1 d . U . . .
H00W H 0.809569 0.575599 0.891869 0.051 Uiso 1 1 calc R . . . .
C00X C 0.6801(15) 0.7292(15) 0.3755(13) 0.048(5) Uani 1 1 d . U . . .
H00X H 0.638634 0.696740 0.313648 0.058 Uiso 1 1 calc R . . . .
C00Y C 0.8216(13) 0.2633(13) 0.6988(13) 0.046(5) Uani 1 1 d . U . . .
H00G H 0.876347 0.306826 0.706459 0.056 Uiso 1 1 calc R . . . .
H00H H 0.829226 0.271208 0.754987 0.056 Uiso 1 1 calc R . . . .
C00Z C 0.8259(14) 0.2805(13) 0.4751(12) 0.043(4) Uani 1 1 d . U . . .
H00I H 0.772365 0.247329 0.478426 0.052 Uiso 1 1 calc R . . . .
H00J H 0.805208 0.269732 0.415945 0.052 Uiso 1 1 calc R . . . .
C010 C 0.8464(12) 0.3847(12) 0.5294(11) 0.034(4) Uani 1 1 d . U . . .
H010 H 0.856735 0.393677 0.586929 0.040 Uiso 1 1 calc R . . . .
C011 C 1.0017(16) 0.6586(15) 1.0696(13) 0.054(5) Uani 1 1 d . U . . .
H011 H 1.046372 0.640696 1.109076 0.065 Uiso 1 1 calc R . . . .
C012 C 0.8081(14) 0.8659(14) 0.9224(12) 0.042(4) Uani 1 1 d . U . . .
C014 C 0.9393(17) 0.7777(17) 1.0293(15) 0.063(6) Uani 1 1 d . U . . .
H014 H 0.942165 0.841551 1.042441 0.076 Uiso 1 1 calc R . . . .
C015 C 0.3617(16) 0.0584(15) 0.2875(14) 0.057(6) Uani 1 1 d . U . . .
H01A H 0.369162 0.034680 0.330139 0.069 Uiso 1 1 calc R . . . .
H01B H 0.306543 0.088613 0.279894 0.069 Uiso 1 1 calc R . . . .
C016 C 0.9286(15) 0.5909(15) 0.9950(13) 0.052(5) Uani 1 1 d . U . . .
H016 H 0.924621 0.526945 0.981558 0.062 Uiso 1 1 calc R . . . .
C017 C 0.9345(12) 0.4395(12) 0.5362(11) 0.036(4) Uani 1 1 d . U . . .
H01C H 0.947817 0.504695 0.576310 0.043 Uiso 1 1 calc R . . . .
H01D H 0.921566 0.438605 0.480932 0.043 Uiso 1 1 calc R . . . .
C018 C 0.4389(17) 0.5730(16) 0.8686(14) 0.057(6) Uani 1 1 d . U . . .
H018 H 0.407046 0.621539 0.881634 0.069 Uiso 1 1 calc R . . . .
C019 C 1.0236(15) 0.4003(16) 0.5659(15) 0.058(6) Uani 1 1 d . U . . .
H01E H 1.041499 0.407534 0.623845 0.070 Uiso 1 1 calc R . . . .
H01F H 1.078978 0.434594 0.565607 0.070 Uiso 1 1 calc R . . . .
C01A C 1.1527(16) 0.7096(16) 0.8960(15) 0.062(6) Uani 1 1 d . U . . .
H01G H 1.127187 0.761414 0.885481 0.074 Uiso 1 1 calc R . . . .
H01H H 1.184978 0.685204 0.859376 0.074 Uiso 1 1 calc R . . . .
C01B C 0.5397(17) 0.0836(17) 0.3220(15) 0.066(6) Uani 1 1 d . U . . .
H01I H 0.554306 0.059860 0.365497 0.080 Uiso 1 1 calc R . . . .
H01J H 0.598004 0.128660 0.337295 0.080 Uiso 1 1 calc R . . . .
C01C C 0.6244(16) 0.7881(16) 0.4148(15) 0.057(6) Uani 1 1 d . U . . .
H01K H 0.563587 0.748024 0.401435 0.069 Uiso 1 1 calc R . . . .
H01L H 0.662835 0.816769 0.476414 0.069 Uiso 1 1 calc R . . . .
C01E C 0.4255(18) -0.0676(18) 0.2115(17) 0.075(7) Uani 1 1 d . U . . .
H01M H 0.410999 -0.120384 0.157818 0.090 Uiso 1 1 calc R . . . .
H01N H 0.437842 -0.091017 0.255043 0.090 Uiso 1 1 calc R . . . .
C01F C 0.7397(14) 0.0951(14) 0.6361(13) 0.048(5) Uani 1 1 d . U . . .
H01O H 0.743147 0.030947 0.605993 0.057 Uiso 1 1 calc R . . . .
H01P H 0.742537 0.102343 0.690801 0.057 Uiso 1 1 calc R . . . .
C01H C 0.3430(17) -0.0226(15) 0.2029(14) 0.062(6) Uani 1 1 d . U . . .
H01Q H 0.283822 -0.069000 0.183779 0.074 Uiso 1 1 calc R . . . .
H01R H 0.332068 0.001463 0.159942 0.074 Uiso 1 1 calc R . . . .
C01I C 0.5336(16) 0.4285(15) 0.8320(13) 0.054(5) Uani 1 1 d . U . . .
H01S H 0.565916 0.379908 0.820984 0.065 Uiso 1 1 calc R . . . .
C01J C 0.8695(15) 1.0512(16) 0.9777(14) 0.056(5) Uani 1 1 d . U . . .
H01T H 0.885516 1.116023 0.994140 0.067 Uiso 1 1 calc R . . . .
C01K C 0.8240(15) 0.1641(14) 0.6495(14) 0.054(5) Uani 1 1 d . U . . .
H01U H 0.885841 0.151027 0.680406 0.065 Uiso 1 1 calc R . . . .
H01V H 0.819960 0.156916 0.594452 0.065 Uiso 1 1 calc R . . . .
C01L C 0.7723(16) 0.7919(17) 0.3909(16) 0.063(6) Uani 1 1 d . U . . .
H01W H 0.816372 0.821948 0.451604 0.075 Uiso 1 1 calc R . . . .
H01X H 0.806667 0.753932 0.361506 0.075 Uiso 1 1 calc R . . . .
C01M C 0.2040(16) 0.6481(17) 0.7073(14) 0.058(6) Uani 1 1 d . U . . .
H01Y H 0.145549 0.602549 0.681524 0.069 Uiso 1 1 calc R . . . .
C01N C 0.8191(16) 1.0202(16) 1.0063(14) 0.057(6) Uani 1 1 d . U . . .
H01Z H 0.807440 1.062630 1.050003 0.069 Uiso 1 1 calc R . . . .
C01P C 0.7806(17) 0.9261(17) 0.9753(15) 0.064(6) Uani 1 1 d . U . . .
H01 H 0.735596 0.904971 0.991323 0.076 Uiso 1 1 calc R . . . .
C01R C 1.0710(14) 0.6364(14) 0.8714(12) 0.045(5) Uani 1 1 d . U . . .
H0AA H 1.033638 0.663113 0.903641 0.054 Uiso 1 1 calc R . . . .
C6 C 0.4565(13) 0.1298(13) 0.3166(13) 0.045(5) Uani 1 1 d . U . . .
H6 H 0.446146 0.159560 0.277109 0.054 Uiso 1 1 calc R . . . .
C7 C 0.2017(16) 0.7394(16) 0.7342(14) 0.058(6) Uani 1 1 d . U . . .
H7 H 0.141739 0.756526 0.725597 0.069 Uiso 1 1 calc R . . . .
C8 C 1.0001(17) 0.2963(16) 0.5065(16) 0.065(6) Uani 1 1 d . U . . .
H8A H 0.988315 0.289803 0.449705 0.077 Uiso 1 1 calc R . . . .
H8B H 1.056018 0.269801 0.527163 0.077 Uiso 1 1 calc R . . . .
C9 C 0.8633(15) 0.8999(16) 0.8951(14) 0.056(6) Uani 1 1 d . U . . .
H9 H 0.877938 0.857636 0.853414 0.068 Uiso 1 1 calc R . . . .
C10 C 0.6462(15) 0.1142(15) 0.5849(14) 0.057(6) Uani 1 1 d . U . . .
H10A H 0.590321 0.069132 0.573718 0.068 Uiso 1 1 calc R . . . .
H10B H 0.643991 0.107244 0.530475 0.068 Uiso 1 1 calc R . . . .
C12 C 0.3729(16) 0.7789(15) 0.7862(14) 0.054(5) Uani 1 1 d . U . . .
H12 H 0.431839 0.824616 0.815052 0.064 Uiso 1 1 calc R . . . .
C13 C 0.6904(19) 0.9281(18) 0.4008(17) 0.072(7) Uani 1 1 d . U . . .
H13A H 0.670630 0.972660 0.376134 0.086 Uiso 1 1 calc R . . . .
H13B H 0.732356 0.963222 0.461567 0.086 Uiso 1 1 calc R . . . .
C14 C 0.9008(17) 0.9953(16) 0.9252(15) 0.061(6) Uani 1 1 d . U . . .
H14 H 0.945066 1.018323 0.909446 0.073 Uiso 1 1 calc R . . . .
C15 C 1.1101(19) 0.5602(19) 0.8952(17) 0.075(7) Uani 1 1 d . U . . .
H15A H 1.055722 0.514904 0.885989 0.090 Uiso 1 1 calc R . . . .
H15B H 1.138948 0.527347 0.857781 0.090 Uiso 1 1 calc R . . . .
C16 C 0.5114(18) 0.0027(18) 0.2356(16) 0.072(7) Uani 1 1 d . U . . .
H16A H 0.497331 0.027161 0.192633 0.087 Uiso 1 1 calc R . . . .
H16B H 0.566516 -0.026898 0.237711 0.087 Uiso 1 1 calc R . . . .
C18 C 1.2282(17) 0.7475(18) 0.9866(15) 0.068(7) Uani 1 1 d . U . . .
H18A H 1.281837 0.794462 0.996681 0.081 Uiso 1 1 calc R . . . .
H18B H 1.199104 0.777333 1.024660 0.081 Uiso 1 1 calc R . . . .
C20 C 0.2868(18) 0.8075(19) 0.7741(16) 0.071(7) Uani 1 1 d . U . . .
H20 H 0.285992 0.871297 0.792469 0.086 Uiso 1 1 calc R . . . .
C21 C 0.4421(18) 0.5068(18) 0.9017(15) 0.067(6) Uani 1 1 d . U . . .
H21 H 0.412646 0.511647 0.938115 0.080 Uiso 1 1 calc R . . . .
C22 C 1.266(2) 0.668(2) 1.0029(19) 0.087(9) Uani 1 1 d . U . . .
H22A H 1.298274 0.640332 0.966803 0.104 Uiso 1 1 calc R . . . .
H22B H 1.314499 0.690611 1.062117 0.104 Uiso 1 1 calc R . . . .
C23 C 0.9106(15) 0.2434(16) 0.5021(16) 0.059(6) Uani 1 1 d . U . . .
H23A H 0.895838 0.177725 0.462638 0.071 Uiso 1 1 calc R . . . .
H23B H 0.925085 0.245660 0.558080 0.071 Uiso 1 1 calc R . . . .
C26 C 0.600(2) 0.863(2) 0.386(2) 0.095(10) Uani 1 1 d . U . . .
H26A H 0.566097 0.900406 0.415896 0.114 Uiso 1 1 calc R . . . .
H26B H 0.555813 0.834348 0.325337 0.114 Uiso 1 1 calc R . . . .
C27 C 0.7443(19) 0.8665(18) 0.3585(17) 0.070(7) Uani 1 1 d . U . . .
H27A H 0.803626 0.905768 0.368274 0.084 Uiso 1 1 calc R . . . .
H27B H 0.702924 0.835811 0.297266 0.084 Uiso 1 1 calc R . . . .
C28 C 0.487(2) 0.4357(19) 0.8825(16) 0.075(7) Uani 1 1 d . U . . .
H28 H 0.485454 0.390737 0.903879 0.090 Uiso 1 1 calc R . . . .
C29 C 1.0093(19) 0.7491(19) 1.0860(17) 0.073(7) Uani 1 1 d . U . . .
H29 H 1.061309 0.794254 1.135406 0.088 Uiso 1 1 calc R . . . .
C31 C 0.9418(16) 0.9562(16) 0.6557(12) 0.069(7) Uani 1 1 d D U . . .
H31A H 0.895213 0.920274 0.596133 0.082 Uiso 1 1 calc R . . . .
H31B H 0.908233 0.995973 0.684766 0.082 Uiso 1 1 calc R . . . .
C34 C 1.0525(17) 0.9358(18) 0.7813(12) 0.086(9) Uani 1 1 d D U . . .
H34A H 1.077300 0.889482 0.802114 0.104 Uiso 1 1 calc R . . . .
H34B H 1.026271 0.975043 0.818267 0.104 Uiso 1 1 calc R . . . .
C37 C 1.096(2) 1.0622(19) 0.7431(18) 0.078(8) Uani 1 1 d . U . . .
H37A H 1.068019 1.103838 0.777471 0.094 Uiso 1 1 calc R . . . .
H37B H 1.148475 1.100841 0.743488 0.094 Uiso 1 1 calc R . . . .
C39 C 1.136(2) 0.997(2) 0.781(2) 0.093(9) Uani 1 1 d . U . . .
H39A H 1.186383 1.032357 0.838853 0.111 Uiso 1 1 calc R . . . .
H39B H 1.165214 0.956312 0.747760 0.111 Uiso 1 1 calc R . . . .
C40 C 1.185(2) 0.596(2) 0.9853(18) 0.089(9) Uani 1 1 d . U . . .
H40A H 1.155355 0.622788 1.023307 0.107 Uiso 1 1 calc R . . . .
H40B H 1.210843 0.544190 0.995956 0.107 Uiso 1 1 calc R . . . .
C42 C 1.0244(19) 1.0142(19) 0.6615(17) 0.074(7) Uani 1 1 d . U . . .
H42A H 1.052913 0.974431 0.627009 0.089 Uiso 1 1 calc R . . . .
H42B H 1.000977 1.059076 0.638224 0.089 Uiso 1 1 calc R . . . .

loop_
_atom_site_aniso_label
_atom_site_aniso_U_11
_atom_site_aniso_U_22
_atom_site_aniso_U_33
_atom_site_aniso_U_23
_atom_site_aniso_U_13
_atom_site_aniso_U_12
Au01 0.0335(5) 0.0300(5) 0.0250(5) 0.0087(4) 0.0121(4) 0.0103(4)
Au02 0.0348(4) 0.0329(4) 0.0312(4) 0.0117(3) 0.0136(3) 0.0136(3)
Au03 0.0336(4) 0.0299(4) 0.0293(4) 0.0081(3) 0.0127(3) 0.0102(3)
Au04 0.0373(4) 0.0313(4) 0.0259(4) 0.0080(3) 0.0133(3) 0.0111(3)
Au05 0.0347(4) 0.0299(4) 0.0306(4) 0.0100(3) 0.0137(3) 0.0112(3)
Au06 0.0341(4) 0.0320(4) 0.0301(4) 0.0085(3) 0.0119(3) 0.0126(3)
Au07 0.0348(4) 0.0336(4) 0.0302(4) 0.0104(3) 0.0136(3) 0.0090(3)
Au08 0.0424(4) 0.0341(4) 0.0324(4) 0.0108(3) 0.0129(3) 0.0124(3)
Au09 0.0368(4) 0.0351(4) 0.0255(4) 0.0073(3) 0.0104(3) 0.0093(3)
Au0A 0.0376(4) 0.0443(4) 0.0426(4) 0.0209(4) 0.0154(3) 0.0107(3)
Au0B 0.0418(4) 0.0385(4) 0.0359(4) 0.0133(3) 0.0117(3) 0.0060(3)
S00C 0.035(2) 0.034(2) 0.033(2) 0.0081(18) 0.0143(18) 0.0123(18)
S00D 0.036(2) 0.048(3) 0.039(2) 0.017(2) 0.0186(19) 0.012(2)
S00E 0.034(2) 0.034(2) 0.054(3) 0.024(2) 0.021(2) 0.0203(18)
S00F 0.041(2) 0.037(2) 0.034(2) 0.0167(19) 0.0130(19) 0.0165(19)
P00G 0.043(2) 0.036(2) 0.028(2) 0.0078(19) 0.018(2) 0.012(2)
P00H 0.046(3) 0.040(3) 0.019(2) 0.0047(18) 0.0087(19) 0.009(2)
S00I 0.047(3) 0.039(2) 0.045(3) 0.013(2) 0.018(2) 0.010(2)
S00J 0.055(3) 0.036(2) 0.048(3) 0.016(2) 0.015(2) 0.008(2)
C00M 0.044(8) 0.043(8) 0.029(7) 0.014(6) 0.018(6) 0.015(6)
C00N 0.061(9) 0.052(9) 0.053(9) 0.026(7) 0.017(7) 0.011(7)
C00O 0.050(8) 0.045(8) 0.038(8) 0.013(6) 0.017(6) 0.011(7)
C00P 0.039(7) 0.048(8) 0.038(8) 0.007(6) 0.017(6) 0.013(6)
C00Q 0.047(8) 0.043(8) 0.040(8) 0.014(6) 0.021(6) 0.009(6)
C00R 0.045(8) 0.044(8) 0.045(8) 0.019(6) 0.017(6) 0.007(6)
C00S 0.037(7) 0.030(7) 0.033(7) 0.017(6) 0.009(6) 0.006(6)
C00T 0.036(7) 0.037(7) 0.036(7) 0.011(6) 0.018(6) 0.019(6)
C00U 0.045(8) 0.047(8) 0.052(9) 0.022(7) 0.014(6) 0.018(7)
C00V 0.047(8) 0.044(8) 0.031(7) 0.018(6) 0.017(6) 0.014(6)
C00W 0.037(7) 0.046(8) 0.040(8) 0.016(6) 0.016(6) 0.011(6)
C00X 0.055(9) 0.054(9) 0.040(8) 0.025(7) 0.019(6) 0.016(7)
C00Y 0.041(8) 0.036(8) 0.054(9) 0.016(6) 0.015(6) 0.012(6)
C00Z 0.049(8) 0.041(8) 0.035(7) 0.012(6) 0.017(6) 0.014(6)
C010 0.033(7) 0.030(7) 0.032(7) 0.010(6) 0.011(6) 0.010(6)
C011 0.058(9) 0.056(9) 0.044(8) 0.022(7) 0.016(7) 0.021(7)
C012 0.043(8) 0.043(8) 0.036(8) 0.010(6) 0.017(6) 0.020(6)
C014 0.069(10) 0.060(10) 0.059(9) 0.024(7) 0.029(7) 0.020(7)
C015 0.058(9) 0.055(9) 0.056(9) 0.026(7) 0.020(7) 0.011(7)
C016 0.054(8) 0.049(8) 0.050(9) 0.017(7) 0.023(7) 0.021(7)
C017 0.037(7) 0.037(7) 0.038(7) 0.011(6) 0.022(6) 0.011(6)
C018 0.067(9) 0.058(9) 0.050(9) 0.026(7) 0.028(7) 0.010(7)
C019 0.051(9) 0.058(9) 0.060(9) 0.024(7) 0.021(7) 0.016(7)
C01A 0.060(9) 0.059(9) 0.060(9) 0.022(7) 0.024(7) 0.016(7)
C01B 0.063(10) 0.062(10) 0.063(10) 0.016(7) 0.028(8) 0.012(8)
C01C 0.058(9) 0.058(9) 0.069(9) 0.036(7) 0.030(7) 0.023(7)
C01E 0.075(10) 0.064(10) 0.072(11) 0.022(8) 0.024(8) 0.017(8)
C01F 0.051(8) 0.042(8) 0.051(8) 0.022(7) 0.020(7) 0.013(6)
C01H 0.066(9) 0.050(9) 0.056(9) 0.019(7) 0.019(7) 0.007(7)
C01I 0.066(9) 0.053(9) 0.048(8) 0.029(7) 0.021(7) 0.015(7)
C01J 0.053(9) 0.049(9) 0.055(9) 0.015(7) 0.021(7) 0.015(7)
C01K 0.050(8) 0.048(8) 0.065(9) 0.028(7) 0.021(7) 0.020(7)
C01L 0.059(9) 0.066(10) 0.070(10) 0.031(8) 0.034(8) 0.008(7)
C01M 0.054(9) 0.067(10) 0.051(9) 0.018(7) 0.027(7) 0.023(7)
C01N 0.064(9) 0.048(9) 0.054(9) 0.016(7) 0.025(7) 0.014(7)
C01P 0.068(10) 0.062(10) 0.058(9) 0.021(7) 0.029(8) 0.011(7)
C01R 0.040(8) 0.047(8) 0.040(8) 0.015(6) 0.011(6) 0.010(6)
C6 0.039(7) 0.032(7) 0.047(8) 0.003(6) 0.016(6) 0.010(6)
C7 0.054(9) 0.063(9) 0.054(9) 0.014(7) 0.030(7) 0.024(7)
C8 0.064(10) 0.060(9) 0.069(10) 0.030(8) 0.024(7) 0.024(7)
C9 0.055(9) 0.054(9) 0.058(9) 0.018(7) 0.027(7) 0.019(7)
C10 0.051(9) 0.056(9) 0.055(9) 0.027(7) 0.012(7) 0.018(7)
C12 0.054(9) 0.049(9) 0.054(9) 0.017(7) 0.023(7) 0.015(7)
C13 0.086(11) 0.072(10) 0.076(10) 0.042(8) 0.044(8) 0.013(8)
C14 0.062(9) 0.049(9) 0.071(10) 0.018(7) 0.034(8) 0.025(7)
C15 0.072(10) 0.078(11) 0.071(10) 0.035(8) 0.025(8) 0.018(8)
C16 0.071(10) 0.068(10) 0.071(10) 0.016(8) 0.035(8) 0.024(8)
C18 0.064(10) 0.066(10) 0.062(10) 0.027(8) 0.015(7) 0.022(8)
C20 0.074(10) 0.072(11) 0.074(10) 0.025(8) 0.043(8) 0.030(8)
C21 0.079(10) 0.078(10) 0.057(9) 0.040(8) 0.032(8) 0.014(8)
C22 0.090(12) 0.077(11) 0.086(12) 0.036(9) 0.027(8) 0.034(9)
C23 0.049(8) 0.054(9) 0.069(10) 0.017(7) 0.028(7) 0.019(7)
C26 0.092(12) 0.097(13) 0.100(13) 0.042(9) 0.045(9) 0.027(9)
C27 0.075(10) 0.072(10) 0.077(10) 0.043(8) 0.037(8) 0.007(7)
C28 0.089(11) 0.075(11) 0.065(10) 0.042(8) 0.027(8) 0.013(8)
C29 0.071(10) 0.067(10) 0.066(10) 0.024(8) 0.019(8) 0.019(8)
C31 0.072(10) 0.067(10) 0.073(10) 0.037(8) 0.032(8) 0.014(7)
C34 0.088(12) 0.089(12) 0.083(12) 0.034(9) 0.041(9) 0.012(8)
C37 0.087(11) 0.070(11) 0.085(11) 0.030(8) 0.048(9) 0.012(8)
C39 0.093(12) 0.095(12) 0.095(12) 0.045(9) 0.043(9) 0.005(8)
C40 0.092(12) 0.086(12) 0.084(12) 0.042(9) 0.027(8) 0.029(9)
C42 0.081(11) 0.073(10) 0.077(10) 0.045(8) 0.031(8) 0.016(8)

loop_
_atom_type_symbol
_atom_type_description
_atom_type_scat_dispersion_real
_atom_type_scat_dispersion_imag
_atom_type_scat_source
C C 0.0181 0.0091 'International Tables Vol C Tables 4.2.6.8 and 6.1.1.4'
H H 0.0000 0.0000 'International Tables Vol C Tables 4.2.6.8 and 6.1.1.4'
Au Au -4.4197 7.2980 'International Tables Vol C Tables 4.2.6.8 and 6.1.1.4'
P P 0.2955 0.4335 'International Tables Vol C Tables 4.2.6.8 and 6.1.1.4'
S S 0.3331 0.5567 'International Tables Vol C Tables 4.2.6.8 and 6.1.1.4'

loop_
_geom_angle_atom_site_label_1
_geom_angle_atom_site_label_2
_geom_angle_atom_site_label_3
_geom_angle
_geom_angle_site_symmetry_1
_geom_angle_site_symmetry_3
_geom_angle_publ_flag
Au02 Au01 Au02 180.0 2_666 . ?
Au02 Au01 Au03 57.32(2) . . ?
Au02 Au01 Au03 57.32(2) 2_666 2_666 ?
Au02 Au01 Au03 122.68(2) 2_666 . ?
Au02 Au01 Au03 122.68(2) . 2_666 ?
Au02 Au01 Au04 61.23(2) 2_666 2_666 ?
Au02 Au01 Au04 118.77(2) 2_666 . ?
Au02 Au01 Au04 118.77(2) . 2_666 ?
Au02 Au01 Au04 61.23(2) . . ?
Au02 Au01 Au05 91.66(2) 2_666 . ?
Au02 Au01 Au05 91.66(2) . 2_666 ?
Au02 Au01 Au05 88.34(2) . . ?
Au02 Au01 Au05 88.34(2) 2_666 2_666 ?
Au02 Au01 Au06 120.24(2) 2_666 . ?
Au02 Au01 Au06 120.24(2) . 2_666 ?
Au02 Au01 Au06 59.76(2) 2_666 2_666 ?
Au02 Au01 Au06 59.76(2) . . ?
Au02 Au01 Au07 60.42(2) 2_666 . ?
Au02 Au01 Au07 119.58(2) . . ?
Au02 Au01 Au07 119.58(2) 2_666 2_666 ?
Au02 Au01 Au07 60.42(2) . 2_666 ?
Au03 Au01 Au03 180.0 . 2_666 ?
Au03 Au01 Au06 114.854(19) . 2_666 ?
Au03 Au01 Au06 65.146(19) . . ?
Au03 Au01 Au06 65.146(19) 2_666 2_666 ?
Au03 Au01 Au06 114.854(19) 2_666 . ?
Au04 Au01 Au03 80.99(2) 2_666 2_666 ?
Au04 Au01 Au03 99.01(2) 2_666 . ?
Au04 Au01 Au03 80.99(2) . . ?
Au04 Au01 Au03 99.01(2) . 2_666 ?
Au04 Au01 Au04 180.00(3) 2_666 . ?
Au04 Au01 Au05 120.89(2) . 2_666 ?
Au04 Au01 Au05 120.88(2) 2_666 . ?
Au04 Au01 Au05 59.12(2) . . ?
Au04 Au01 Au05 59.11(2) 2_666 2_666 ?
Au04 Au01 Au06 120.88(2) . . ?
Au04 Au01 Au06 59.12(2) 2_666 . ?
Au04 Au01 Au06 120.88(2) 2_666 2_666 ?
Au04 Au01 Au06 59.12(2) . 2_666 ?
Au05 Au01 Au03 129.27(2) 2_666 . ?
Au05 Au01 Au03 50.73(2) 2_666 2_666 ?
Au05 Au01 Au03 50.73(2) . . ?
Au05 Au01 Au03 129.269(19) . 2_666 ?
Au05 Au01 Au05 180.0 . 2_666 ?
Au05 Au01 Au06 115.50(2) . . ?
Au05 Au01 Au06 64.50(2) . 2_666 ?
Au05 Au01 Au06 115.50(2) 2_666 2_666 ?
Au05 Au01 Au06 64.50(2) 2_666 . ?
Au06 Au01 Au06 180.0 . 2_666 ?
Au07 Au01 Au03 116.80(2) . 2_666 ?
Au07 Au01 Au03 116.80(2) 2_666 . ?
Au07 Au01 Au03 63.20(2) . . ?
Au07 Au01 Au03 63.20(2) 2_666 2_666 ?
Au07 Au01 Au04 119.45(2) 2_666 2_666 ?
Au07 Au01 Au04 60.55(2) 2_666 . ?
Au07 Au01 Au04 60.55(2) . 2_666 ?
Au07 Au01 Au04 119.45(2) . . ?
Au07 Au01 Au05 119.61(2) 2_666 . ?
Au07 Au01 Au05 60.39(2) . . ?
Au07 Au01 Au05 60.39(2) 2_666 2_666 ?
Au07 Au01 Au05 119.61(2) . 2_666 ?
Au07 Au01 Au06 87.30(2) . . ?
Au07 Au01 Au06 87.30(2) 2_666 2_666 ?
Au07 Au01 Au06 92.70(2) 2_666 . ?
Au07 Au01 Au06 92.71(2) . 2_666 ?
Au07 Au01 Au07 180.0 . 2_666 ?
Au01 Au02 Au03 70.31(2) . . ?
Au01 Au02 Au04 60.64(2) . . ?
Au01 Au02 Au06 69.28(2) . . ?
Au01 Au02 Au07 60.70(2) . 2_666 ?
Au01 Au02 Au09 91.60(3) . . ?
Au03 Au02 Au06 72.61(3) . . ?
Au03 Au02 Au09 50.60(2) . . ?
Au04 Au02 Au03 87.12(3) . . ?
Au04 Au02 Au06 129.79(3) . . ?
Au04 Au02 Au09 57.88(2) . . ?
Au06 Au02 Au09 123.14(3) . . ?
Au07 Au02 Au03 129.79(3) 2_666 . ?
Au07 Au02 Au04 60.44(3) 2_666 . ?
Au07 Au02 Au06 98.51(3) 2_666 . ?
Au07 Au02 Au09 118.21(3) 2_666 . ?
S00F Au02 Au01 169.40(12) . . ?
S00F Au02 Au03 100.61(11) . . ?
S00F Au02 Au04 125.79(12) . . ?
S00F Au02 Au06 103.24(12) . . ?
S00F Au02 Au07 129.15(11) . 2_666 ?
S00F Au02 Au09 86.36(11) . . ?
Au02 Au03 Au01 52.373(19) . . ?
Au02 Au03 Au07 102.95(3) . . ?
Au02 Au03 Au08 69.55(3) . . ?
Au02 Au03 Au0A 153.51(4) . . ?
Au02 Au03 Au0B 128.42(3) . . ?
Au05 Au03 Au01 60.55(2) . . ?
Au05 Au03 Au02 91.77(3) . . ?
Au05 Au03 Au07 59.15(3) . . ?
Au05 Au03 Au08 126.61(3) . . ?
Au05 Au03 Au09 61.46(3) . . ?
Au05 Au03 Au0A 62.50(3) . . ?
Au05 Au03 Au0B 91.94(3) . . ?
Au07 Au03 Au01 51.261(17) . . ?
Au08 Au03 Au01 121.90(3) . . ?
Au08 Au03 Au07 169.67(3) . . ?
Au08 Au03 Au0A 129.90(3) . . ?
Au08 Au03 Au0B 67.33(3) . . ?
Au09 Au03 Au01 94.76(3) . . ?
Au09 Au03 Au02 73.85(3) . . ?
Au09 Au03 Au07 120.39(3) . . ?
Au09 Au03 Au08 65.31(3) . . ?
Au09 Au03 Au0A 96.99(3) . . ?
Au09 Au03 Au0B 63.34(3) . . ?
Au0A Au03 Au01 105.26(3) . . ?
Au0A Au03 Au07 59.67(2) . . ?
Au0B Au03 Au01 151.59(3) . . ?
Au0B Au03 Au07 122.59(3) . . ?
Au0B Au03 Au0A 63.01(2) . . ?
S00C Au03 Au01 91.66(10) . . ?
S00C Au03 Au02 94.82(11) . . ?
S00C Au03 Au05 137.75(11) . . ?
S00C Au03 Au07 78.72(11) . . ?
S00C Au03 Au08 94.55(11) . . ?
S00C Au03 Au09 159.18(12) . . ?
S00C Au03 Au0A 100.38(11) . . ?
S00C Au03 Au0B 115.30(11) . . ?
Au01 Au04 Au02 58.14(2) . . ?
Au01 Au04 Au05 64.44(2) . . ?
Au01 Au04 Au06 68.45(2) . 2_666 ?
Au01 Au04 Au07 59.36(2) . 2_666 ?
Au01 Au04 Au09 97.79(3) . . ?
Au02 Au04 Au05 89.68(3) . . ?
Au02 Au04 Au06 126.47(3) . 2_666 ?
Au02 Au04 Au09 70.37(3) . . ?
Au05 Au04 Au06 69.59(3) . 2_666 ?
Au05 Au04 Au09 55.63(2) . . ?
Au06 Au04 Au09 123.20(3) 2_666 . ?
Au07 Au04 Au02 59.00(3) 2_666 . ?
Au07 Au04 Au05 123.74(3) 2_666 . ?
Au07 Au04 Au06 91.87(3) 2_666 2_666 ?
Au07 Au04 Au09 129.23(4) 2_666 . ?
P00G Au04 Au01 161.13(12) . . ?
P00G Au04 Au02 124.54(13) . . ?
P00G Au04 Au05 131.16(12) . . ?
P00G Au04 Au06 104.76(13) . 2_666 ?
P00G Au04 Au07 104.55(12) . 2_666 ?
P00G Au04 Au09 100.46(12) . . ?
Au01 Au05 Au06 61.406(19) . 2_666 ?
Au01 Au05 Au0A 113.29(3) . . ?
Au03 Au05 Au01 68.72(2) . . ?
Au03 Au05 Au04 89.78(3) . . ?
Au03 Au05 Au06 129.61(3) . 2_666 ?
Au03 Au05 Au07 68.71(3) . . ?
Au03 Au05 Au09 59.67(3) . . ?
Au03 Au05 Au0A 66.28(3) . . ?
Au04 Au05 Au01 56.443(19) . . ?
Au04 Au05 Au06 57.27(2) . 2_666 ?
Au04 Au05 Au07 111.94(3) . . ?
Au04 Au05 Au0A 155.87(4) . . ?
Au07 Au05 Au01 55.547(19) . . ?
Au07 Au05 Au06 88.23(3) . 2_666 ?
Au07 Au05 Au0A 63.48(3) . . ?
Au09 Au05 Au01 98.68(3) . . ?
Au09 Au05 Au04 65.00(3) . . ?
Au09 Au05 Au06 120.35(3) . 2_666 ?
Au09 Au05 Au07 128.11(3) . . ?
Au09 Au05 Au0A 98.28(3) . . ?
Au0A Au05 Au06 141.27(3) . 2_666 ?
S00E Au05 Au01 100.70(11) 2_666 . ?
S00E Au05 Au03 163.87(12) 2_666 . ?
S00E Au05 Au04 94.25(11) 2_666 . ?
S00E Au05 Au06 43.86(11) 2_666 2_666 ?
S00E Au05 Au07 95.35(12) 2_666 . ?
S00E Au05 Au09 135.83(12) 2_666 . ?
S00E Au05 Au0A 109.60(11) 2_666 . ?
Au01 Au06 Au05 54.095(18) . 2_666 ?
Au02 Au06 Au01 50.960(19) . . ?
Au02 Au06 Au05 80.15(3) . 2_666 ?
Au04 Au06 Au01 52.427(19) 2_666 . ?
Au04 Au06 Au02 103.31(3) 2_666 . ?
Au04 Au06 Au05 53.14(2) 2_666 2_666 ?
S00C Au06 Au01 92.02(11) . . ?
S00C Au06 Au02 92.97(11) . . ?
S00C Au06 Au04 92.50(12) . 2_666 ?
S00C Au06 Au05 141.13(12) . 2_666 ?
S00E Au06 Au01 94.73(11) . . ?
S00E Au06 Au02 91.53(12) . . ?
S00E Au06 Au04 91.36(11) . 2_666 ?
S00E Au06 Au05 44.85(11) . 2_666 ?
S00E Au06 S00C 173.25(16) . . ?
Au01 Au07 Au03 65.54(2) . . ?
Au01 Au07 Au04 60.08(2) . 2_666 ?
Au01 Au07 Au05 64.06(2) . . ?
Au01 Au07 Au0A 118.04(3) . . ?
Au02 Au07 Au01 58.88(2) 2_666 . ?
Au02 Au07 Au03 123.48(3) 2_666 . ?
Au02 Au07 Au04 60.56(3) 2_666 2_666 ?
Au02 Au07 Au05 92.97(3) 2_666 . ?
Au02 Au07 Au0A 144.62(4) 2_666 . ?
Au04 Au07 Au03 100.22(3) 2_666 . ?
Au04 Au07 Au05 124.08(3) 2_666 . ?
Au04 Au07 Au0A 153.00(4) 2_666 . ?
Au05 Au07 Au03 52.14(2) . . ?
Au05 Au07 Au0A 60.36(3) . . ?
Au0A Au07 Au03 59.92(2) . . ?
S00D Au07 Au01 159.40(12) . . ?
S00D Au07 Au02 141.72(12) . 2_666 ?
S00D Au07 Au03 94.14(12) . . ?
S00D Au07 Au04 124.50(12) . 2_666 ?
S00D Au07 Au05 106.96(12) . . ?
S00D Au07 Au0A 47.33(11) . . ?
Au03 Au08 Au09 51.03(2) . . ?
S00F Au08 Au03 95.73(11) . . ?
S00F Au08 Au09 92.28(12) . . ?
S00I Au08 Au03 90.05(13) . . ?
S00I Au08 Au09 94.77(14) . . ?
S00I Au08 S00F 172.75(18) . . ?
Au03 Au09 Au02 55.55(2) . . ?
Au03 Au09 Au04 86.22(3) . . ?
Au03 Au09 Au05 58.87(3) . . ?
Au03 Au09 Au08 63.66(3) . . ?
Au03 Au09 Au0B 65.31(3) . . ?
Au04 Au09 Au02 51.75(2) . . ?
Au04 Au09 Au08 114.28(3) . . ?
Au04 Au09 Au0B 147.84(3) . . ?
Au05 Au09 Au02 81.06(3) . . ?
Au05 Au09 Au04 59.38(2) . . ?
Au05 Au09 Au08 122.39(3) . . ?
Au05 Au09 Au0B 91.71(3) . . ?
Au08 Au09 Au02 63.35(2) . . ?
Au0B Au09 Au02 114.52(3) . . ?
Au0B Au09 Au08 67.42(3) . . ?
P00H Au09 Au02 125.15(13) . . ?
P00H Au09 Au03 168.56(14) . . ?
P00H Au09 Au04 102.81(13) . . ?
P00H Au09 Au05 131.88(14) . . ?
P00H Au09 Au08 105.73(13) . . ?
P00H Au09 Au0B 107.50(13) . . ?
Au03 Au0A Au0B 58.43(2) . . ?
Au05 Au0A Au03 51.22(2) . . ?
Au05 Au0A Au07 56.16(2) . . ?
Au05 Au0A Au0B 82.91(3) . . ?
Au07 Au0A Au03 60.41(2) . . ?
Au07 Au0A Au0B 118.75(3) . . ?
S00D Au0A Au03 95.56(12) . . ?
S00D Au0A Au05 104.16(11) . . ?
S00D Au0A Au07 48.70(11) . . ?
S00D Au0A Au0B 140.59(13) . . ?
S00J Au0A Au03 94.41(13) . . ?
S00J Au0A Au05 84.50(14) . . ?
S00J Au0A Au07 140.57(14) . . ?
S00J Au0A Au0B 45.13(13) . . ?
S00J Au0A S00D 169.58(18) . . ?
Au03 Au0B Au0A 58.55(2) . . ?
Au09 Au0B Au03 51.35(2) . . ?
Au09 Au0B Au0A 86.93(3) . . ?
S00I Au0B Au03 89.40(12) . . ?
S00I Au0B Au09 96.59(13) . . ?
S00I Au0B Au0A 135.20(13) . . ?
S00I Au0B S00J 174.13(19) . . ?
S00J Au0B Au03 94.10(13) . . ?
S00J Au0B Au09 89.28(14) . . ?
S00J Au0B Au0A 44.62(13) . . ?
Au06 S00C Au03 94.88(16) . . ?
C010 S00C Au03 111.4(6) . . ?
C010 S00C Au06 105.8(6) . . ?
Au0A S00D Au07 83.96(15) . . ?
C00X S00D Au07 107.8(7) . . ?
C00X S00D Au0A 103.6(7) . . ?
Au06 S00E Au05 91.29(15) . 2_666 ?
C6 S00E Au05 103.3(7) . 2_666 ?
C6 S00E Au06 104.5(6) . . ?
Au08 S00F Au02 93.05(16) . . ?
C00S S00F Au02 105.3(6) . . ?
C00S S00F Au08 105.1(6) . . ?
C00M P00G Au04 111.9(6) . . ?
C00M P00G C00Q 101.2(9) . . ?
C00Q P00G Au04 117.0(6) . . ?
C00T P00G Au04 115.7(6) . . ?
C00T P00G C00M 104.6(9) . . ?
C00T P00G C00Q 104.7(9) . . ?
C00O P00H Au09 117.3(7) . . ?
C00O P00H C00V 101.5(9) . . ?
C00O P00H C012 103.7(9) . . ?
C00V P00H Au09 115.4(7) . . ?
C00V P00H C012 104.9(9) . . ?
C012 P00H Au09 112.4(7) . . ?
Au0B S00I Au08 97.1(2) . . ?
C01R S00I Au08 107.9(7) . . ?
C01R S00I Au0B 108.8(7) . . ?
Au0A S00J Au0B 90.25(18) . . ?
C00N S00J Au0A 102.1(7) . . ?
C00N S00J Au0B 106.4(8) . . ?
C00R C00M P00G 117.6(14) . . ?
C018 C00M P00G 121.2(16) . . ?
C018 C00M C00R 121.1(19) . . ?
C31 C00N S00J 108.5(16) . . ?
C34 C00N S00J 108.0(17) . . ?
C34 C00N C31 114.0(18) . . ?
C00Q C00O P00H 119.0(14) . . ?
C00T C00P C01M 118(2) . . ?
C00O C00Q P00G 114.0(14) . . ?
C01I C00R C00M 117(2) . . ?
C00U C00S S00F 109.5(14) . . ?
C00U C00S C00Y 109.5(15) . . ?
C00Y C00S S00F 110.9(12) . . ?
C00P C00T P00G 118.5(15) . . ?
C12 C00T P00G 121.6(15) . . ?
C12 C00T C00P 119.9(18) . . ?
C00S C00U C10 111.6(18) . . ?
C00W C00V P00H 117.0(14) . . ?
C014 C00V P00H 122.5(18) . . ?
C014 C00V C00W 120(2) . . ?
C00V C00W C016 122.2(19) . . ?
C01C C00X S00D 114.8(15) . . ?
C01C C00X C01L 109.4(19) . . ?
C01L C00X S00D 107.7(15) . . ?
C01K C00Y C00S 111.2(16) . . ?
C23 C00Z C010 111.8(16) . . ?
C00Z C010 S00C 111.2(12) . . ?
C017 C010 S00C 107.1(12) . . ?
C017 C010 C00Z 113.0(15) . . ?
C29 C011 C016 120(2) . . ?
C01P C012 P00H 123.5(18) . . ?
C9 C012 P00H 118.7(16) . . ?
C9 C012 C01P 118(2) . . ?
C00V C014 C29 119(2) . . ?
C01H C015 C6 108.0(18) . . ?
C00W C016 C011 118(2) . . ?
C010 C017 C019 111.6(16) . . ?
C00M C018 C21 119(2) . . ?
C017 C019 C8 109.2(17) . . ?
C01R C01A C18 116(2) . . ?
C6 C01B C16 108.5(19) . . ?
C26 C01C C00X 113(2) . . ?
C01H C01E C16 108(2) . . ?
C10 C01F C01K 108.0(17) . . ?
C01E C01H C015 111(2) . . ?
C28 C01I C00R 121(2) . . ?
C01N C01J C14 122(2) . . ?
C00Y C01K C01F 110.6(18) . . ?
C27 C01L C00X 110(2) . . ?
C7 C01M C00P 121(2) . . ?
C01J C01N C01P 122(2) . . ?
C012 C01P C01N 119(2) . . ?
C01A C01R S00I 112.3(15) . . ?
C01A C01R C15 108.6(19) . . ?
C15 C01R S00I 110.6(16) . . ?
C015 C6 S00E 105.2(14) . . ?
C01B C6 S00E 110.5(15) . . ?
C01B C6 C015 111.0(18) . . ?
C01M C7 C20 120(2) . . ?
C23 C8 C019 110(2) . . ?
C012 C9 C14 123(2) . . ?
C01F C10 C00U 109.7(17) . . ?
C00T C12 C20 123(2) . . ?
C27 C13 C26 107(2) . . ?
C01J C14 C9 115(2) . . ?
C40 C15 C01R 113(2) . . ?
C01E C16 C01B 111(2) . . ?
C22 C18 C01A 108(2) . . ?
C12 C20 C7 118(2) . . ?
C28 C21 C018 121(2) . . ?
C40 C22 C18 110(2) . . ?
C00Z C23 C8 113(2) . . ?
C01C C26 C13 113(2) . . ?
C13 C27 C01L 113(2) . . ?
C21 C28 C01I 121(2) . . ?
C011 C29 C014 120(2) . . ?
C42 C31 C00N 109(2) . . ?
C00N C34 C39 107(2) . . ?
C42 C37 C39 111(3) . . ?
C37 C39 C34 110(2) . . ?
C22 C40 C15 111(3) . . ?
C37 C42 C31 113(2) . . ?

loop_
_geom_bond_atom_site_label_1
_geom_bond_atom_site_label_2
_geom_bond_distance
_geom_bond_site_symmetry_2
_geom_bond_publ_flag
Au01 Au02 2.6923(8) 2_666 ?
Au01 Au02 2.6923(8) . ?
Au01 Au03 3.2006(8) . ?
Au01 Au03 3.2006(8) 2_666 ?
Au01 Au04 2.7627(7) 2_666 ?
Au01 Au04 2.7627(7) . ?
Au01 Au05 2.9908(8) . ?
Au01 Au05 2.9908(7) 2_666 ?
Au01 Au06 3.2421(8) . ?
Au01 Au06 3.2422(8) 2_666 ?
Au01 Au07 2.7425(7) 2_666 ?
Au01 Au07 2.7425(7) . ?
Au02 Au03 2.8611(10) . ?
Au02 Au04 2.7786(11) . ?
Au02 Au06 2.9945(10) . ?
Au02 Au07 2.7350(10) 2_666 ?
Au02 Au09 3.3326(11) . ?
Au02 S00F 2.373(4) . ?
Au03 Au05 2.6591(10) . ?
Au03 Au07 3.1382(10) . ?
Au03 Au08 3.0905(11) . ?
Au03 Au09 2.6811(10) . ?
Au03 Au0A 3.1230(11) . ?
Au03 Au0B 3.1190(11) . ?
Au03 S00C 2.392(4) . ?
Au04 Au05 2.8452(10) . ?
Au04 Au06 2.9916(11) 2_666 ?
Au04 Au07 2.7755(10) 2_666 ?
Au04 Au09 2.9965(10) . ?
Au04 P00G 2.296(4) . ?
Au05 Au06 3.3328(10) 2_666 ?
Au05 Au07 2.8916(10) . ?
Au05 Au09 2.7290(10) . ?
Au05 Au0A 3.0258(11) . ?
Au05 S00E 2.351(4) 2_666 ?
Au06 S00C 2.317(4) . ?
Au06 S00E 2.310(4) . ?
Au07 Au0A 3.1151(11) . ?
Au07 S00D 2.354(4) . ?
Au08 Au09 3.1332(12) . ?
Au08 S00F 2.311(5) . ?
Au08 S00I 2.298(5) . ?
Au09 Au0B 3.0680(11) . ?
Au09 P00H 2.308(4) . ?
Au0A Au0B 3.2619(11) . ?
Au0A S00D 2.303(5) . ?
Au0A S00J 2.291(5) . ?
Au0B S00I 2.295(5) . ?
Au0B S00J 2.312(5) . ?
S00C C010 1.832(18) . ?
S00D C00X 1.83(2) . ?
S00E C6 1.882(19) . ?
S00F C00S 1.829(18) . ?
P00G C00M 1.821(19) . ?
P00G C00Q 1.840(18) . ?
P00G C00T 1.820(18) . ?
P00H C00O 1.77(2) . ?
P00H C00V 1.806(19) . ?
P00H C012 1.83(2) . ?
S00I C01R 1.851(19) . ?
S00J C00N 1.87(2) . ?
C00M C00R 1.44(3) . ?
C00M C018 1.41(3) . ?
C00N C31 1.54(3) . ?
C00N C34 1.44(3) . ?
C00O C00Q 1.56(3) . ?
C00P C00T 1.38(3) . ?
C00P C01M 1.42(3) . ?
C00R C01I 1.42(3) . ?
C00S C00U 1.52(2) . ?
C00S C00Y 1.56(2) . ?
C00T C12 1.37(3) . ?
C00U C10 1.56(3) . ?
C00V C00W 1.37(3) . ?
C00V C014 1.35(3) . ?
C00W C016 1.39(3) . ?
C00X C01C 1.50(3) . ?
C00X C01L 1.55(3) . ?
C00Y C01K 1.53(3) . ?
C00Z C010 1.54(2) . ?
C00Z C23 1.45(3) . ?
C010 C017 1.51(2) . ?
C011 C016 1.40(3) . ?
C011 C29 1.35(3) . ?
C012 C01P 1.34(3) . ?
C012 C9 1.34(3) . ?
C014 C29 1.44(4) . ?
C015 C01H 1.56(3) . ?
C015 C6 1.57(3) . ?
C017 C019 1.54(3) . ?
C018 C21 1.41(3) . ?
C019 C8 1.55(3) . ?
C01A C01R 1.46(3) . ?
C01A C18 1.52(3) . ?
C01B C6 1.50(3) . ?
C01B C16 1.55(3) . ?
C01C C26 1.50(4) . ?
C01E C01H 1.48(3) . ?
C01E C16 1.48(3) . ?
C01F C01K 1.53(3) . ?
C01F C10 1.52(3) . ?
C01I C28 1.39(3) . ?
C01J C01N 1.28(3) . ?
C01J C14 1.34(3) . ?
C01L C27 1.54(3) . ?
C01M C7 1.36(3) . ?
C01N C01P 1.39(3) . ?
C01R C15 1.53(3) . ?
C7 C20 1.39(3) . ?
C8 C23 1.53(3) . ?
C9 C14 1.41(3) . ?
C12 C20 1.39(3) . ?
C13 C26 1.55(3) . ?
C13 C27 1.53(4) . ?
C15 C40 1.51(4) . ?
C18 C22 1.52(4) . ?
C21 C28 1.37(4) . ?
C22 C40 1.48(4) . ?
C31 C42 1.47(3) . ?
C34 C39 1.57(3) . ?
C37 C39 1.51(4) . ?
C37 C42 1.39(3) . ?

loop_
_smtbx_masks_void_nr
_smtbx_masks_void_average_x
_smtbx_masks_void_average_y
_smtbx_masks_void_average_z
_smtbx_masks_void_volume
_smtbx_masks_void_count_electrons
_smtbx_masks_void_content
1 -0.477 0.000 -0.977 812.6 19.0 ?
